data_4061114
_journal_name_full Organometallics
_journal_paper_doi 10.1021/om049515f
_journal_year 2004
_chemical_formula_moiety 'C50 H72 Cr2 Mo2 N2 O18 Te2'
_chemical_formula_sum 'C50 H72 Cr2 Mo2 N2 O18 Te2'
_chemical_formula_weight 1540.18
_space_group_IT_number 14
_symmetry_cell_setting monoclinic
_symmetry_space_group_name_Hall '-P 2yn'
_symmetry_space_group_name_H-M 'P 1 21/n 1'
_cell_angle_alpha 90.00
_cell_angle_beta 97.50(4)
_cell_angle_gamma 90.00
_cell_formula_units_Z 2
_cell_length_a 11.819(6)
_cell_length_b 16.860(6)
_cell_length_c 18.887(8)
_cell_measurement_temperature 298(2)
_cell_volume 3732(3)
_diffrn_ambient_temperature 298(2)
_exptl_crystal_density_diffrn 1.371
_cod_original_sg_symbol_H-M 'P 21/n'
_cod_database_code 4061114

loop_
_symmetry_equiv_pos_as_xyz
'x, y, z'
'-x+1/2, y+1/2, -z+1/2'
'-x, -y, -z'
'x-1/2, -y-1/2, z-1/2'

loop_
_atom_site_label
_atom_site_type_symbol
_atom_site_fract_x
_atom_site_fract_y
_atom_site_fract_z
_atom_site_U_iso_or_equiv
_atom_site_adp_type
_atom_site_occupancy
_atom_site_symmetry_multiplicity
_atom_site_calc_flag
_atom_site_refinement_flags
_atom_site_disorder_assembly
_atom_site_disorder_group
Te Te 0.52155(5) 0.58920(3) 0.10335(3) 0.0724(2) Uani 1 1 d . . .
Mo Mo 0.57866(7) 0.44021(4) 0.05199(4) 0.0726(3) Uani 1 1 d . . .
Cr Cr 0.39133(14) 0.60393(9) 0.22594(8) 0.0820(4) Uani 1 1 d . . .
O1 O 0.7047(8) 0.2831(5) 0.0241(5) 0.146(3) Uani 1 1 d . . .
O2 O 0.6892(8) 0.4211(6) 0.2278(4) 0.139(3) Uani 1 1 d . . .
O3 O 0.3665(7) 0.3504(5) 0.1049(5) 0.134(3) Uani 1 1 d . . .
O4 O 0.7947(7) 0.5342(5) 0.0167(5) 0.130(3) Uani 1 1 d . . .
O5 O 0.3330(10) 0.7727(6) 0.1735(7) 0.182(5) Uani 1 1 d . . .
O6 O 0.4360(12) 0.4349(7) 0.2730(6) 0.203(6) Uani 1 1 d . . .
O7 O 0.1700(9) 0.5628(7) 0.1239(7) 0.162(4) Uani 1 1 d . . .
O8 O 0.6107(9) 0.6624(9) 0.3179(6) 0.205(6) Uani 1 1 d . . .
O9 O 0.2670(8) 0.6285(6) 0.3661(5) 0.143(3) Uani 1 1 d . . .
C1 C 0.6567(9) 0.3388(6) 0.0329(6) 0.093(3) Uani 1 1 d . . .
C2 C 0.6491(9) 0.4300(6) 0.1646(6) 0.095(3) Uani 1 1 d . . .
C3 C 0.4409(9) 0.3845(6) 0.0850(5) 0.085(3) Uani 1 1 d . . .
C4 C 0.7145(9) 0.4991(6) 0.0261(5) 0.083(3) Uani 1 1 d . . .
C5 C 0.3560(10) 0.7080(8) 0.1918(7) 0.112(4) Uani 1 1 d . . .
C6 C 0.4215(13) 0.4989(8) 0.2548(7) 0.133(5) Uani 1 1 d . . .
C7 C 0.2547(14) 0.5735(8) 0.1628(7) 0.119(4) Uani 1 1 d . . .
C8 C 0.5292(12) 0.6383(9) 0.2838(7) 0.127(5) Uani 1 1 d . . .
C9 C 0.3139(10) 0.6183(7) 0.3122(6) 0.103(3) Uani 1 1 d . . .
N N 0.9236(6) 0.7585(4) 0.0691(4) 0.078(2) Uani 1 1 d . . .
C10 C 0.954(2) 0.7000(10) 0.0165(12) 0.272(15) Uani 1 1 d . . .
H10A H 1.0290 0.6845 0.0393 0.326 Uiso 1 1 calc R . .
H10B H 0.9049 0.6565 0.0265 0.326 Uiso 1 1 calc R . .
C11 C 0.9661(12) 0.6827(8) -0.0557(7) 0.135(5) Uani 1 1 d . . .
H11A H 0.8939 0.7032 -0.0789 0.162 Uiso 1 1 calc R . .
H11B H 1.0211 0.7232 -0.0642 0.162 Uiso 1 1 calc R . .
C12 C 0.989(2) 0.6275(11) -0.1056(12) 0.295(17) Uani 1 1 d . . .
H12A H 0.9271 0.5906 -0.1010 0.354 Uiso 1 1 calc R . .
H12B H 1.0551 0.6025 -0.0791 0.354 Uiso 1 1 calc R . .
C13 C 1.0091(14) 0.6082(10) -0.1755(9) 0.182(7) Uani 1 1 d . . .
H13A H 0.9987 0.5522 -0.1832 0.273 Uiso 1 1 calc R . .
H13B H 1.0858 0.6225 -0.1816 0.273 Uiso 1 1 calc R . .
H13C H 0.9565 0.6367 -0.2094 0.273 Uiso 1 1 calc R . .
C14 C 0.8024(14) 0.7744(15) 0.0559(11) 0.274(15) Uani 1 1 d . . .
H14A H 0.7934 0.7968 0.0082 0.329 Uiso 1 1 calc R . .
H14B H 0.7698 0.7217 0.0501 0.329 Uiso 1 1 calc R . .
C15 C 0.7254(12) 0.8134(10) 0.0870(9) 0.156(6) Uani 1 1 d . . .
H15A H 0.7617 0.8631 0.1025 0.188 Uiso 1 1 calc R . .
H15B H 0.7179 0.7839 0.1302 0.188 Uiso 1 1 calc R . .
C16 C 0.6112(13) 0.8343(11) 0.0582(13) 0.222(11) Uani 1 1 d . . .
H16A H 0.6157 0.8559 0.0111 0.267 Uiso 1 1 calc R . .
H16B H 0.5695 0.7848 0.0510 0.267 Uiso 1 1 calc R . .
C17 C 0.5444(18) 0.8837(14) 0.0896(13) 0.251(12) Uani 1 1 d . . .
H17A H 0.4721 0.8888 0.0603 0.377 Uiso 1 1 calc R . .
H17B H 0.5803 0.9348 0.0956 0.377 Uiso 1 1 calc R . .
H17C H 0.5330 0.8629 0.1355 0.377 Uiso 1 1 calc R . .
C18 C 0.9503(14) 0.7349(16) 0.1519(9) 0.268(15) Uani 1 1 d . . .
H18A H 1.0320 0.7261 0.1565 0.322 Uiso 1 1 calc R . .
H18B H 0.9424 0.7859 0.1746 0.322 Uiso 1 1 calc R . .
C19 C 0.9209(13) 0.6862(10) 0.2011(9) 0.169(7) Uani 1 1 d . . .
H19A H 0.9316 0.6353 0.1788 0.203 Uiso 1 1 calc R . .
H19B H 0.8388 0.6937 0.1948 0.203 Uiso 1 1 calc R . .
C20 C 0.9417(18) 0.6634(15) 0.2793(10) 0.254(13) Uani 1 1 d . . .
H20A H 1.0243 0.6601 0.2864 0.305 Uiso 1 1 calc R . .
H20B H 0.9252 0.7134 0.3013 0.305 Uiso 1 1 calc R . .
C21 C 0.917(2) 0.6134(15) 0.3283(14) 0.297(15) Uani 1 1 d . . .
H21A H 0.9535 0.6300 0.3743 0.446 Uiso 1 1 calc R . .
H21B H 0.9429 0.5613 0.3178 0.446 Uiso 1 1 calc R . .
H21C H 0.8356 0.6123 0.3287 0.446 Uiso 1 1 calc R . .
C22 C 0.9863(18) 0.8294(11) 0.0527(11) 0.265(15) Uani 1 1 d . . .
H22A H 0.9380 0.8500 0.0113 0.318 Uiso 1 1 calc R . .
H22B H 0.9729 0.8646 0.0914 0.318 Uiso 1 1 calc R . .
C23 C 1.0811(13) 0.8508(7) 0.0407(8) 0.138(5) Uani 1 1 d . . .
H23A H 1.0925 0.8174 0.0005 0.166 Uiso 1 1 calc R . .
H23B H 1.1295 0.8277 0.0809 0.166 Uiso 1 1 calc R . .
C24 C 1.1433(18) 0.9182(11) 0.0272(11) 0.214(10) Uani 1 1 d . . .
H24A H 1.0977 0.9371 -0.0159 0.257 Uiso 1 1 calc R . .
H24B H 1.1227 0.9530 0.0644 0.257 Uiso 1 1 calc R . .
C25 C 1.2416(18) 0.9483(12) 0.0183(14) 0.282(16) Uani 1 1 d . . .
H25A H 1.2322 1.0033 0.0057 0.423 Uiso 1 1 calc R . .
H25B H 1.2721 0.9204 -0.0193 0.423 Uiso 1 1 calc R . .
H25C H 1.2931 0.9435 0.0618 0.423 Uiso 1 1 calc R . .

loop_
_atom_site_aniso_label
_atom_site_aniso_U_11
_atom_site_aniso_U_22
_atom_site_aniso_U_33
_atom_site_aniso_U_23
_atom_site_aniso_U_13
_atom_site_aniso_U_12
Te 0.0871(4) 0.0608(3) 0.0694(4) -0.0029(3) 0.0103(3) 0.0014(3)
Mo 0.0809(5) 0.0628(5) 0.0739(5) 0.0053(4) 0.0096(4) 0.0051(4)
Cr 0.0995(11) 0.0802(10) 0.0669(9) -0.0014(7) 0.0133(8) 0.0194(8)
O1 0.138(7) 0.099(6) 0.199(9) -0.016(6) 0.008(6) 0.053(6)
O2 0.148(7) 0.165(8) 0.094(6) 0.030(5) -0.018(5) 0.021(6)
O3 0.118(6) 0.136(7) 0.154(8) 0.028(6) 0.032(6) -0.038(6)
O4 0.092(5) 0.097(5) 0.205(9) 0.002(6) 0.036(6) -0.011(4)
O5 0.219(11) 0.095(7) 0.226(12) 0.012(7) 0.000(9) 0.042(7)
O6 0.319(16) 0.133(8) 0.183(10) 0.065(8) 0.132(11) 0.095(10)
O7 0.129(8) 0.174(10) 0.178(10) -0.044(8) 0.007(7) -0.004(7)
O8 0.120(8) 0.318(17) 0.166(10) -0.094(10) -0.026(7) 0.023(9)
O9 0.144(7) 0.177(9) 0.118(6) -0.036(6) 0.054(6) 0.004(6)
C1 0.080(7) 0.085(7) 0.116(8) 0.003(6) 0.018(6) 0.010(6)
C2 0.081(6) 0.099(7) 0.100(8) 0.009(6) -0.006(6) 0.011(5)
C3 0.090(7) 0.080(6) 0.083(6) 0.012(5) 0.002(5) 0.006(5)
C4 0.082(6) 0.075(6) 0.093(7) 0.001(5) 0.011(5) 0.000(5)
C5 0.107(9) 0.106(9) 0.118(9) -0.011(8) 0.002(7) 0.002(7)
C6 0.198(13) 0.100(9) 0.113(9) 0.038(7) 0.066(9) 0.069(9)
C7 0.154(12) 0.116(10) 0.092(8) -0.004(7) 0.031(8) 0.005(9)
C8 0.109(10) 0.163(13) 0.106(9) -0.031(9) -0.005(8) 0.043(9)
C9 0.112(8) 0.098(7) 0.101(8) -0.018(6) 0.023(7) 0.011(6)
N 0.081(5) 0.060(4) 0.093(5) -0.007(4) 0.010(4) -0.006(4)
C10 0.39(3) 0.157(15) 0.33(3) -0.147(18) 0.28(3) -0.155(18)
C11 0.143(11) 0.112(10) 0.157(12) -0.046(9) 0.053(9) -0.044(8)
C12 0.44(4) 0.164(16) 0.35(3) -0.170(19) 0.31(3) -0.16(2)
C13 0.184(15) 0.191(17) 0.185(17) -0.050(13) 0.079(13) 0.007(13)
C14 0.154(15) 0.42(3) 0.28(2) 0.24(2) 0.116(16) 0.16(2)
C15 0.105(10) 0.174(14) 0.201(16) -0.036(12) 0.059(11) 0.011(9)
C16 0.114(12) 0.160(15) 0.42(3) 0.046(18) 0.125(17) 0.042(11)
C17 0.23(2) 0.23(2) 0.32(3) 0.00(2) 0.13(2) 0.079(19)
C18 0.144(14) 0.47(4) 0.203(18) 0.22(2) 0.064(13) 0.090(18)
C19 0.161(13) 0.185(16) 0.172(15) 0.075(13) 0.064(12) 0.046(12)
C20 0.23(2) 0.37(3) 0.172(17) 0.17(2) 0.052(15) 0.04(2)
C21 0.33(3) 0.32(3) 0.27(3) 0.17(3) 0.13(3) 0.03(3)
C22 0.32(3) 0.24(2) 0.29(2) -0.174(19) 0.22(2) -0.21(2)
C23 0.159(12) 0.090(8) 0.181(13) -0.016(8) 0.081(11) -0.032(8)
C24 0.23(2) 0.211(19) 0.22(2) -0.045(15) 0.120(17) -0.121(17)
C25 0.23(2) 0.163(17) 0.50(4) -0.09(2) 0.22(3) -0.071(16)

loop_
_geom_bond_atom_site_label_1
_geom_bond_atom_site_label_2
_geom_bond_distance
_geom_bond_site_symmetry_2
_geom_bond_publ_flag
Te Mo 2.8068(12) . ?
Te Cr 2.953(2) . ?
Te Mo 3.0578(17) 3_665 ?
Mo C1 1.998(11) . ?
Mo C4 2.003(11) . ?
Mo C3 2.047(11) . ?
Mo C2 2.187(12) . ?
Mo Te 3.0577(17) 3_665 ?
Cr C6 1.873(12) . ?
Cr C5 1.896(14) . ?
Cr C8 1.929(15) . ?
Cr C7 1.947(17) . ?
Cr C9 1.985(12) . ?
O1 C1 1.119(11) . ?
O2 C2 1.235(12) . ?
O3 C3 1.154(11) . ?
O4 C4 1.151(10) . ?
O5 C5 1.167(14) . ?
O6 C6 1.137(13) . ?
O7 C7 1.175(15) . ?
O8 C8 1.160(14) . ?
O9 C9 1.232(12) . ?
N C14 1.446(16) . ?
N C22 1.461(16) . ?
N C10 1.478(15) . ?
N C18 1.604(16) . ?
C10 C11 1.420(19) . ?
C11 C12 1.376(17) . ?
C12 C13 1.41(2) . ?
C14 C15 1.32(2) . ?
C15 C16 1.43(2) . ?
C16 C17 1.34(2) . ?
C18 C19 1.320(19) . ?
C19 C20 1.52(2) . ?
C20 C21 1.31(2) . ?
C22 C23 1.226(16) . ?
C23 C24 1.395(18) . ?
C24 C25 1.298(19) . ?
